data_7240273
loop_
_publ_author_name
'Geng, Wenjing'
'Jia, Yunfei'
'Chen, Ya'
'Ma, Qing'
'Fan, Guijuan'
'Liao, Longyu'

_publ_section_title
;
 Superior thermally robust energetic materials featuring Z-E isomeric
 bis(3,4-diamino-1,2,4-triazol-5-yl)-1H-pyrazole: self-assembly
 nitrogen-rich tubes and templates with Hofmeister anions capture
 architecture
;
_journal_name_full CrystEngComm
_journal_paper_doi 10.1039/D0CE00278J
_journal_year 2020
_chemical_formula_moiety '6(Cl O4), 6(H2 O), 3(C7 H12 N12)'
_chemical_formula_sum 'C21 H48 Cl6 N36 O30'
_chemical_formula_weight 1497.65
_space_group_crystal_system triclinic
_space_group_IT_number 2
_space_group_name_Hall '-P 1'
_space_group_name_H-M_alt 'P -1'
_atom_sites_solution_hydrogens mixed
_atom_sites_solution_primary dual
_audit_creation_date 2019-04-02
_audit_creation_method
;
Olex2 1.2
(compiled 2018.05.29 svn.r3508 for OlexSys, GUI svn.r5506)
;
_audit_update_record
;
2020-04-04 deposited with the CCDC.	2020-04-07 downloaded from the CCDC.
;
_cell_angle_alpha 66.420(7)
_cell_angle_beta 78.642(7)
_cell_angle_gamma 69.642(7)
_cell_formula_units_Z 1
_cell_length_a 10.876(4)
_cell_length_b 12.218(4)
_cell_length_c 12.367(5)
_cell_measurement_reflns_used 1557
_cell_measurement_temperature 173
_cell_measurement_theta_max 24.945
_cell_measurement_theta_min 2.602
_cell_volume 1408.9(9)
_computing_cell_refinement 'SAINT v8.34A (Bruker, 2013)'
_computing_data_collection 'SAINT v8.34A (Bruker, 2013)'
_computing_data_reduction 'SAINT v8.34A (Bruker, 2013)'
_computing_molecular_graphics 'Olex2 (Dolomanov et al., 2009)'
_computing_publication_material 'Olex2 (Dolomanov et al., 2009)'
_computing_structure_refinement 'ShelXL (Sheldrick, 2015)'
_computing_structure_solution 'ShelXT (Sheldrick, 2015)'
_diffrn_ambient_temperature 173
_diffrn_measured_fraction_theta_full 0.983
_diffrn_measured_fraction_theta_max 0.976
_diffrn_measurement_device_type 'Bruker APEX-II CCD'
_diffrn_measurement_method '\f and \w scans'
_diffrn_radiation_type MoK\a
_diffrn_radiation_wavelength 0.71073
_diffrn_reflns_av_R_equivalents 0.0679
_diffrn_reflns_av_unetI/netI 0.1186
_diffrn_reflns_Laue_measured_fraction_full 0.983
_diffrn_reflns_Laue_measured_fraction_max 0.976
_diffrn_reflns_limit_h_max 13
_diffrn_reflns_limit_h_min -14
_diffrn_reflns_limit_k_max 15
_diffrn_reflns_limit_k_min -15
_diffrn_reflns_limit_l_max 16
_diffrn_reflns_limit_l_min -16
_diffrn_reflns_number 12063
_diffrn_reflns_point_group_measured_fraction_full 0.983
_diffrn_reflns_point_group_measured_fraction_max 0.976
_diffrn_reflns_theta_full 25.242
_diffrn_reflns_theta_max 27.484
_diffrn_reflns_theta_min 1.801
_diffrn_standards_number 0
_exptl_absorpt_coefficient_mu 0.427
_exptl_absorpt_correction_T_max 0.7456
_exptl_absorpt_correction_T_min 0.5451
_exptl_absorpt_correction_type multi-scan
_exptl_absorpt_process_details
'SADABS-2014/5 (Bruker,2014/5) was used for absorption correction. wR2(int) was 0.0936 before and 0.0592 after correction. The Ratio of minimum to maximum transmission is 0.7311. The \l/2 correction factor is 0.00150.'
_exptl_crystal_colour colourless
_exptl_crystal_colour_primary colourless
_exptl_crystal_density_diffrn 1.765
_exptl_crystal_description block
_exptl_crystal_F_000 768
_exptl_crystal_size_max 0.19
_exptl_crystal_size_mid 0.15
_exptl_crystal_size_min 0.12
_refine_diff_density_max 1.011
_refine_diff_density_min -0.889
_refine_diff_density_rms 0.159
_refine_ls_extinction_method none
_refine_ls_goodness_of_fit_ref 0.996
_refine_ls_hydrogen_treatment constr
_refine_ls_matrix_type full
_refine_ls_number_parameters 490
_refine_ls_number_reflns 6291
_refine_ls_number_restraints 387
_refine_ls_restrained_S_all 0.977
_refine_ls_R_factor_all 0.1531
_refine_ls_R_factor_gt 0.0934
_refine_ls_shift/su_max 0.000
_refine_ls_shift/su_mean 0.000
_refine_ls_structure_factor_coef Fsqd
_refine_ls_weighting_details 'w=1/[\s^2^(Fo^2^)+(0.1978P)^2^] where P=(Fo^2^+2Fc^2^)/3'
_refine_ls_weighting_scheme calc
_refine_ls_wR_factor_gt 0.2572
_refine_ls_wR_factor_ref 0.3128
_reflns_Friedel_coverage 0.000
_reflns_number_gt 3570
_reflns_number_total 6291
_reflns_threshold_expression 'I > 2\s(I)'
_cod_data_source_file d0ce00278j2.cif
_cod_data_source_block mo_20180058-ma-27_0m
_cod_database_code 7240273
_shelx_shelxl_version_number 2018/3
_shelx_space_group_comment
;
The symmetry employed for this shelxl refinement is uniquely defined
by the following loop, which should always be used as a source of
symmetry information in preference to the above space-group names.
They are only intended as comments.
;
_shelx_estimated_absorpt_t_max 0.951
_shelx_estimated_absorpt_t_min 0.923
_olex2_refinement_description
;
1. Fixed Uiso
 At 1.2 times of:
  All C(H) groups, All N(H) groups, All N(H,H) groups
 At 1.5 times of:
  All O(H,H) groups
2. Restrained distances
 N1A-C14 \\sim N1A-C13
 with sigma of 0.02
 C10-N19 \\sim C10-N16
 with sigma of 0.02
 C11-N15 \\sim C11-N21
 with sigma of 0.02
 N1C-N1B \\sim N1C-N16
 with sigma of 0.02
 N13-N17 \\sim N13-N15
 with sigma of 0.02
3. Uiso/Uaniso restraints and constraints
C8 \\sim N17 \\sim N21 \\sim C11 \\sim N20 \\sim N16 \\sim N19 \\sim N1B \\sim
C13: within 3.8A with sigma of 0.01 and sigma for terminal atoms of 0.02
Uanis(N17) \\sim Ueq, Uanis(N21) \\sim Ueq, Uanis(N15) \\sim Ueq: with sigma of
0.001 and sigma for terminal atoms of 0.002
Uanis(C8) \\sim Ueq, Uanis(N17) \\sim Ueq, Uanis(N21) \\sim Ueq, Uanis(C11)
\\sim Ueq, Uanis(C9) \\sim Ueq, Uanis(N20) \\sim Ueq, Uanis(C13) \\sim Ueq,
Uanis(N16) \\sim Ueq, Uanis(N1B) \\sim Ueq, Uanis(N19) \\sim Ueq: with sigma of
0.01 and sigma for terminal atoms of 0.02
Uanis(O3) \\sim Ueq: with sigma of 0.001 and sigma for terminal atoms of 0.002
4. Rigid body (RIGU) restrains
 N13, C8, N17, N21, C9, N15, N14, N18, C11, C12, C10, N20, C13, N19, N1B, C14,
 N16, N1A, N1C
 with sigma for 1-2 distances of 0.004 and sigma for 1-3 distances of 0.004
 O6, Cl02, O5, O8, O7
 with sigma for 1-2 distances of 0.004 and sigma for 1-3 distances of 0.004
 Cl03, O3, O1, O4, O2
 with sigma for 1-2 distances of 0.004 and sigma for 1-3 distances of 0.004
 O6, Cl02, O5, O8, O7, O1, Cl03, O3, O4, O2
 with sigma for 1-2 distances of 0.004 and sigma for 1-3 distances of 0.004
5. Others
 Fixed Sof: N15(0.5) C9(0.5) N21(0.5) N17(0.5) H17(0.5) C8(0.5) N13(0.5)
 H13A(0.5) H13B(0.5) N14(0.5) H14A(0.5) H14B(0.5) N20(0.5) N18(0.5) H18(0.5)
 C11(0.5) C12(0.5) H12(0.5) C10(0.5) C13(0.5) N19(0.5) N1B(0.5) H1BA(0.5)
 C14(0.5) N16(0.5) N1A(0.5) H1AA(0.5) H1AB(0.5) N1C(0.5) H1CA(0.5) H1CB(0.5)
6.a Riding coordinates:
 O14(H14C,H14D), O13(H13C,H13D), O15(H15A,H15B), N11(H11A,H11B), N14(H14A,H14B)
6.b Rotating group:
 N1(H1A,H1B), N13(H13A,H13B), N1A(H1AA,H1AB)
6.c Aromatic/amide H refined with riding coordinates:
 N4(H4), N6(H6), N9(H9), N17(H17), C4(H4A), N18(H18), C12(H12), N1B(H1BA)
6.d Fitted pentagon refined as free rotating group:
 N15(C9,N21,N17,C8), C13(N19,N1B,C14,N16)
6.e X=CH2 refined with riding coordinates:
 N3(H3A,H3B), N12(H12A,H12B), N1C(H1CA,H1CB)
;
_olex2_submission_special_instructions 'No special instructions were received'

loop_
_space_group_symop_operation_xyz
'x, y, z'
'-x, -y, -z'

loop_
_atom_site_label
_atom_site_type_symbol
_atom_site_fract_x
_atom_site_fract_y
_atom_site_fract_z
_atom_site_U_iso_or_equiv
_atom_site_adp_type
_atom_site_occupancy
_atom_site_site_symmetry_order
_atom_site_calc_flag
_atom_site_refinement_flags_posn
_atom_site_refinement_flags_adp
_atom_site_refinement_flags_occupancy
_atom_site_disorder_assembly
_atom_site_disorder_group
Cl00 Cl 1.19030(14) 0.48913(13) 0.40158(12) 0.0240(4) Uani 1 1 d . . . . .
Cl02 Cl 0.53837(15) 0.85392(13) 0.36208(12) 0.0274(4) Uani 1 1 d . U . . .
Cl03 Cl 1.13805(16) 0.84627(14) -0.37919(12) 0.0332(4) Uani 1 1 d . U . . .
O9 O 1.3261(4) 0.4565(4) 0.3562(4) 0.0365(11) Uani 1 1 d . . . . .
O10 O 1.1629(5) 0.5990(4) 0.4302(4) 0.0363(11) Uani 1 1 d . . . . .
O14 O 1.2163(5) 0.7066(4) 0.1341(4) 0.0401(12) Uani 1 1 d . . . . .
H14C H 1.185762 0.645745 0.174208 0.060 Uiso 1 1 d R . . . .
H14D H 1.157182 0.758825 0.087248 0.060 Uiso 1 1 d R . . . .
N2 N 0.9386(4) 1.0582(4) -0.2086(4) 0.0183(9) Uani 1 1 d . . . . .
O13 O 0.3813(4) 0.8935(4) -0.0875(4) 0.0397(12) Uani 1 1 d . . . . .
H13C H 0.459440 0.901626 -0.111848 0.060 Uiso 1 1 d R . . . .
H13D H 0.392330 0.829956 -0.021198 0.060 Uiso 1 1 d R . . . .
O12 O 1.1054(5) 0.5138(5) 0.3140(4) 0.0386(11) Uani 1 1 d . . . . .
N4 N 1.1351(5) 0.9885(4) -0.1502(4) 0.0226(10) Uani 1 1 d . . . . .
H4 H 1.216992 0.982221 -0.145081 0.027 Uiso 1 1 calc R . . . .
N10 N 0.6925(4) 0.5986(4) 0.2338(4) 0.0198(10) Uani 1 1 d . . . . .
O11 O 1.1705(5) 0.3872(4) 0.5062(4) 0.0437(13) Uani 1 1 d . . . . .
N5 N 1.0706(5) 0.9034(4) -0.0745(4) 0.0221(10) Uani 1 1 d . . . . .
N1 N 0.8278(5) 1.1257(4) -0.2742(4) 0.0239(10) Uani 1 1 d . . . . .
H1A H 0.791410 1.202570 -0.270533 0.029 Uiso 1 1 d GR . . . .
H1B H 0.844558 1.139021 -0.351902 0.029 Uiso 1 1 d GR . . . .
O5 O 0.6598(5) 0.8325(5) 0.2900(4) 0.0460(13) Uani 1 1 d . U . . .
N3 N 1.0816(5) 1.1796(5) -0.3209(4) 0.0323(12) Uani 1 1 d . . . . .
H3A H 1.020573 1.234570 -0.369239 0.039 Uiso 1 1 calc R . . . .
H3B H 1.160196 1.189071 -0.331053 0.039 Uiso 1 1 calc R . . . .
N6 N 0.7272(5) 0.9404(4) -0.1064(4) 0.0267(11) Uani 1 1 d . . . . .
H6 H 0.708728 1.005509 -0.172484 0.032 Uiso 1 1 calc R . . . .
N8 N 0.5171(5) 0.7106(5) 0.1282(4) 0.0285(11) Uani 1 1 d . . . . .
N7 N 0.6412(5) 0.8767(5) -0.0426(4) 0.0270(11) Uani 1 1 d . . . . .
N9 N 0.4905(5) 0.6126(5) 0.2260(4) 0.0288(11) Uani 1 1 d . . . . .
H9 H 0.414188 0.597382 0.243432 0.035 Uiso 1 1 calc R . . . .
O15 O 1.0840(5) 0.6014(5) -0.1170(5) 0.0565(15) Uani 1 1 d . . . . .
H15A H 1.104031 0.541753 -0.051484 0.085 Uiso 1 1 d R . . . .
H15B H 1.145141 0.635133 -0.135664 0.085 Uiso 1 1 d R . . . .
N15 N 0.3683(8) 0.2664(9) 0.2358(8) 0.021(2) Uani 0.5 1 d D U P A -1
C9 C 0.3656(7) 0.3689(8) 0.1273(8) 0.025(3) Uani 0.5 1 d G U P A -1
N21 N 0.2396(7) 0.4106(7) 0.0836(6) 0.0176(18) Uani 0.5 1 d DG U P A -1
N17 N 0.1644(7) 0.3338(9) 0.1651(7) 0.0188(19) Uani 0.5 1 d DG U P A -1
H17 H 0.082889 0.340312 0.158435 0.023 Uiso 0.5 1 calc R . P A -1
C8 C 0.2440(9) 0.2447(10) 0.2592(8) 0.020(2) Uani 0.5 1 d G U P A -1
O3 O 1.2250(5) 0.7753(5) -0.2858(4) 0.0488(13) Uani 1 1 d . U . . .
N12 N 0.6042(5) 0.4483(5) 0.3923(4) 0.0330(12) Uani 1 1 d . . . . .
H12A H 0.535143 0.422335 0.425953 0.040 Uiso 1 1 calc R . . . .
H12B H 0.679258 0.410631 0.426248 0.040 Uiso 1 1 calc R . . . .
N11 N 0.8201(5) 0.5642(5) 0.2689(4) 0.0282(11) Uani 1 1 d . . . . .
H11A H 0.879377 0.539008 0.216698 0.034 Uiso 1 1 d R . . . .
H11B H 0.828637 0.502008 0.338228 0.034 Uiso 1 1 d R . . . .
O6 O 0.4407(5) 0.9527(5) 0.2874(4) 0.0557(15) Uani 1 1 d . U . . .
C2 C 0.9515(5) 0.9486(5) -0.1117(4) 0.0171(11) Uani 1 1 d . . . . .
O1 O 1.1495(6) 0.7801(5) -0.4541(5) 0.0636(17) Uani 1 1 d . U . . .
C1 C 1.0554(5) 1.0830(5) -0.2333(5) 0.0209(11) Uani 1 1 d . . . . .
C6 C 0.6391(6) 0.6995(5) 0.1346(5) 0.0230(12) Uani 1 1 d . . . . .
C7 C 0.5950(6) 0.5439(5) 0.2907(5) 0.0234(12) Uani 1 1 d . . . . .
O8 O 0.5016(7) 0.7427(6) 0.4111(6) 0.077(2) Uani 1 1 d . U . . .
C5 C 0.7101(5) 0.7850(5) 0.0503(4) 0.0215(12) Uani 1 1 d . . . . .
C3 C 0.8448(5) 0.8934(5) -0.0580(4) 0.0206(11) Uani 1 1 d . . . . .
C4 C 0.8384(6) 0.7900(5) 0.0448(5) 0.0231(12) Uani 1 1 d . . . . .
H4A H 0.904988 0.736016 0.098184 0.028 Uiso 1 1 calc R . . . .
O4 O 1.0052(6) 0.8728(7) -0.3282(5) 0.082(2) Uani 1 1 d . U . . .
N13 N 0.2125(14) 0.1627(15) 0.3540(12) 0.031(3) Uani 0.5 1 d D U P A -1
H13A H 0.205984 0.180788 0.417755 0.037 Uiso 0.5 1 d GR . P A -1
H13B H 0.137676 0.151686 0.349385 0.037 Uiso 0.5 1 d GR . P A -1
N14 N 0.4719(12) 0.2045(11) 0.3064(10) 0.026(2) Uani 0.5 1 d . U P A -1
H14A H 0.448985 0.227948 0.367666 0.031 Uiso 0.5 1 d R . P A -1
H14B H 0.468465 0.127788 0.327706 0.031 Uiso 0.5 1 d R . P A -1
O2 O 1.1634(12) 0.9606(8) -0.4430(7) 0.149(4) Uani 1 1 d . U . . .
O7 O 0.5570(8) 0.8927(7) 0.4494(6) 0.092(3) Uani 1 1 d . U . . .
N20 N 0.6716(9) 0.4288(9) 0.0596(8) 0.0238(17) Uani 0.5 1 d . U P A -1
N18 N 0.5856(9) 0.3696(9) 0.1204(8) 0.0235(19) Uani 0.5 1 d . U P A -1
H18 H 0.603150 0.303833 0.186078 0.028 Uiso 0.5 1 calc R . P A -1
C11 C 0.4671(11) 0.4187(10) 0.0730(9) 0.0195(17) Uani 0.5 1 d D U P A -1
C12 C 0.4791(12) 0.5225(10) -0.0300(9) 0.023(2) Uani 0.5 1 d . U P A -1
H12 H 0.413816 0.578490 -0.084111 0.027 Uiso 0.5 1 calc R . P A -1
C10 C 0.6065(12) 0.5248(11) -0.0347(9) 0.025(2) Uani 0.5 1 d D U P A -1
C13 C 0.6752(7) 0.6044(8) -0.1126(7) 0.0193(19) Uani 0.5 1 d D U P A -1
N19 N 0.8050(7) 0.5962(8) -0.0987(7) 0.030(2) Uani 0.5 1 d DG U P A -1
N1B N 0.8439(7) 0.6905(9) -0.1979(8) 0.029(2) Uani 0.5 1 d DG U P A -1
H1BA H 0.920181 0.705167 -0.210549 0.034 Uiso 0.5 1 calc R . P A -1
C14 C 0.7381(9) 0.7570(10) -0.2732(8) 0.025(3) Uani 0.5 1 d DG U P A -1
N16 N 0.6339(7) 0.7038(9) -0.2205(8) 0.023(2) Uani 0.5 1 d DG U P A -1
N1A N 0.5137(11) 0.7457(11) -0.2635(10) 0.030(3) Uani 0.5 1 d D U P A -1
H1AA H 0.522859 0.761897 -0.341157 0.036 Uiso 0.5 1 d GR . P A -1
H1AB H 0.472716 0.687170 -0.228631 0.036 Uiso 0.5 1 d GR . P A -1
N1C N 0.7398(14) 0.8511(15) -0.3768(13) 0.033(3) Uani 0.5 1 d D U P A -1
H1CA H 0.810454 0.876133 -0.403022 0.040 Uiso 0.5 1 calc R . P A -1
H1CB H 0.670291 0.888021 -0.418767 0.040 Uiso 0.5 1 calc R . P A -1

loop_
_atom_site_aniso_label
_atom_site_aniso_U_11
_atom_site_aniso_U_22
_atom_site_aniso_U_33
_atom_site_aniso_U_23
_atom_site_aniso_U_13
_atom_site_aniso_U_12
Cl00 0.0199(7) 0.0251(7) 0.0281(7) -0.0083(5) 0.0004(5) -0.0105(5)
Cl02 0.0262(8) 0.0265(7) 0.0255(7) -0.0076(5) -0.0071(5) -0.0024(6)
Cl03 0.0403(10) 0.0304(8) 0.0262(7) -0.0067(6) -0.0022(6) -0.0117(7)
O9 0.015(2) 0.042(3) 0.056(3) -0.020(2) -0.0007(19) -0.0111(19)
O10 0.044(3) 0.022(2) 0.048(3) -0.017(2) -0.013(2) -0.0037(19)
O14 0.038(3) 0.038(3) 0.042(2) -0.005(2) -0.013(2) -0.013(2)
N2 0.013(2) 0.020(2) 0.021(2) -0.0046(18) -0.0006(17) -0.0072(18)
O13 0.025(3) 0.034(2) 0.053(3) -0.002(2) -0.015(2) -0.010(2)
O12 0.032(3) 0.056(3) 0.034(2) -0.015(2) -0.0037(19) -0.022(2)
N4 0.017(3) 0.025(2) 0.027(2) -0.0042(19) -0.0018(19) -0.013(2)
N10 0.013(2) 0.021(2) 0.023(2) -0.0060(18) 0.0024(17) -0.0058(18)
O11 0.049(3) 0.031(2) 0.036(2) 0.007(2) 0.007(2) -0.022(2)
N5 0.018(3) 0.021(2) 0.026(2) -0.0038(19) -0.0001(18) -0.0112(19)
N1 0.016(2) 0.025(2) 0.028(2) -0.004(2) -0.0047(19) -0.0075(19)
O5 0.025(3) 0.061(3) 0.057(3) -0.027(3) 0.008(2) -0.016(2)
N3 0.020(3) 0.027(3) 0.043(3) -0.002(2) 0.001(2) -0.014(2)
N6 0.023(3) 0.027(3) 0.027(2) 0.002(2) -0.005(2) -0.016(2)
N8 0.015(3) 0.031(3) 0.038(3) -0.005(2) -0.006(2) -0.012(2)
N7 0.018(3) 0.029(3) 0.030(2) 0.000(2) -0.008(2) -0.012(2)
N9 0.016(3) 0.035(3) 0.038(3) -0.010(2) 0.004(2) -0.017(2)
O15 0.052(4) 0.049(3) 0.052(3) -0.001(2) -0.023(3) -0.005(3)
N15 0.021(2) 0.020(2) 0.021(2) -0.0072(12) -0.0010(10) -0.0074(12)
C9 0.028(5) 0.026(5) 0.019(4) -0.004(3) -0.006(4) -0.008(4)
N21 0.018(2) 0.018(2) 0.0181(19) -0.0060(11) -0.0010(10) -0.0062(11)
N17 0.018(2) 0.019(2) 0.019(2) -0.0060(11) 0.0000(10) -0.0069(11)
C8 0.019(4) 0.021(4) 0.020(4) -0.006(3) -0.001(3) -0.008(3)
O3 0.043(2) 0.058(2) 0.0447(18) -0.0155(15) -0.0102(15) -0.0143(16)
N12 0.028(3) 0.026(3) 0.036(3) 0.000(2) 0.006(2) -0.013(2)
N11 0.012(2) 0.038(3) 0.029(2) -0.005(2) 0.0012(19) -0.010(2)
O6 0.031(3) 0.060(3) 0.055(3) -0.002(3) -0.023(2) 0.001(2)
C2 0.015(3) 0.018(2) 0.020(2) -0.007(2) -0.0013(19) -0.007(2)
O1 0.062(4) 0.065(4) 0.068(3) -0.049(3) -0.025(3) 0.016(3)
C1 0.018(3) 0.021(3) 0.027(3) -0.010(2) 0.000(2) -0.008(2)
C6 0.015(3) 0.027(3) 0.026(3) -0.008(2) 0.000(2) -0.008(2)
C7 0.016(3) 0.021(3) 0.031(3) -0.010(2) 0.007(2) -0.007(2)
O8 0.075(5) 0.049(3) 0.091(5) -0.010(3) 0.029(4) -0.038(3)
C5 0.015(3) 0.028(3) 0.022(2) -0.006(2) -0.002(2) -0.011(2)
C3 0.016(3) 0.029(3) 0.020(2) -0.007(2) 0.000(2) -0.013(2)
C4 0.016(3) 0.031(3) 0.025(3) -0.010(2) 0.001(2) -0.013(2)
O4 0.039(4) 0.130(6) 0.075(4) -0.071(4) -0.009(3) 0.020(3)
N13 0.030(9) 0.040(7) 0.021(5) 0.003(4) -0.005(5) -0.022(7)
N14 0.027(5) 0.025(6) 0.020(6) 0.001(4) -0.004(4) -0.012(5)
O2 0.269(13) 0.093(6) 0.099(6) 0.031(5) -0.036(7) -0.134(8)
O7 0.120(6) 0.098(5) 0.073(4) -0.063(4) -0.036(4) 0.005(4)
N20 0.018(3) 0.028(3) 0.028(3) -0.006(3) -0.007(3) -0.011(3)
N18 0.017(4) 0.028(5) 0.023(4) -0.004(3) -0.003(3) -0.009(4)
C11 0.018(3) 0.019(3) 0.024(3) -0.006(3) -0.006(3) -0.009(3)
C12 0.024(5) 0.022(5) 0.024(5) -0.004(4) -0.009(4) -0.010(4)
C10 0.028(5) 0.027(5) 0.026(5) -0.009(4) 0.000(4) -0.017(4)
C13 0.017(3) 0.026(4) 0.018(3) -0.007(3) -0.006(3) -0.009(3)
N19 0.023(4) 0.034(4) 0.030(4) -0.006(3) 0.002(3) -0.012(3)
N1B 0.027(4) 0.033(4) 0.023(4) -0.003(3) -0.006(3) -0.012(3)
C14 0.020(6) 0.025(6) 0.039(6) -0.016(4) -0.003(4) -0.011(5)
N16 0.020(3) 0.025(4) 0.019(3) -0.001(3) -0.007(3) -0.006(3)
N1A 0.018(5) 0.036(7) 0.028(7) 0.001(5) -0.005(5) -0.012(5)
N1C 0.031(10) 0.037(7) 0.036(6) -0.012(4) 0.001(5) -0.019(7)

loop_
_atom_type_symbol
_atom_type_description
_atom_type_scat_dispersion_real
_atom_type_scat_dispersion_imag
_atom_type_scat_source
C C 0.0033 0.0016 'International Tables Vol C Tables 4.2.6.8 and 6.1.1.4'
H H 0.0000 0.0000 'International Tables Vol C Tables 4.2.6.8 and 6.1.1.4'
Cl Cl 0.1484 0.1585 'International Tables Vol C Tables 4.2.6.8 and 6.1.1.4'
N N 0.0061 0.0033 'International Tables Vol C Tables 4.2.6.8 and 6.1.1.4'
O O 0.0106 0.0060 'International Tables Vol C Tables 4.2.6.8 and 6.1.1.4'

loop_
_geom_angle_atom_site_label_1
_geom_angle_atom_site_label_2
_geom_angle_atom_site_label_3
_geom_angle
_geom_angle_site_symmetry_1
_geom_angle_site_symmetry_3
_geom_angle_publ_flag
O10 Cl00 O9 108.6(3) . . ?
O12 Cl00 O9 109.7(3) . . ?
O12 Cl00 O10 110.0(3) . . ?
O12 Cl00 O11 109.7(3) . . ?
O11 Cl00 O9 109.2(3) . . ?
O11 Cl00 O10 109.6(3) . . ?
O6 Cl02 O5 107.8(3) . . ?
O8 Cl02 O5 108.6(4) . . ?
O8 Cl02 O6 110.3(4) . . ?
O7 Cl02 O5 108.8(4) . . ?
O7 Cl02 O6 108.7(4) . . ?
O7 Cl02 O8 112.5(5) . . ?
O3 Cl03 O4 108.6(3) . . ?
O1 Cl03 O3 111.8(3) . . ?
O1 Cl03 O4 108.6(4) . . ?
O2 Cl03 O3 109.0(5) . . ?
O2 Cl03 O1 111.1(5) . . ?
O2 Cl03 O4 107.5(6) . . ?
H14C O14 H14D 104.6 . . ?
C2 N2 N1 125.6(4) . . ?
C1 N2 N1 126.5(4) . . ?
C1 N2 C2 107.8(4) . . ?
H13C O13 H13D 104.7 . . ?
N5 N4 H4 124.4 . . ?
C1 N4 H4 124.4 . . ?
C1 N4 N5 111.2(4) . . ?
C6 N10 N11 125.7(4) . . ?
C7 N10 N11 127.9(4) . . ?
C7 N10 C6 106.4(4) . . ?
C2 N5 N4 104.6(4) . . ?
N2 N1 H1A 112.0 . . ?
N2 N1 H1B 113.8 . . ?
H1A N1 H1B 104.8 . . ?
H3A N3 H3B 120.0 . . ?
C1 N3 H3A 120.0 . . ?
C1 N3 H3B 120.0 . . ?
N7 N6 H6 123.5 . . ?
N7 N6 C3 113.0(4) . . ?
C3 N6 H6 123.5 . . ?
C6 N8 N9 104.6(4) . . ?
N6 N7 C5 103.6(4) . . ?
N8 N9 H9 124.1 . . ?
C7 N9 N8 111.8(5) . . ?
C7 N9 H9 124.1 . . ?
H15A O15 H15B 104.6 . . ?
C9 N15 C8 108.0 . . ?
N14 N15 C9 125.0(7) . . ?
N14 N15 C8 127.0(7) . . ?
N21 C9 N15 108.0 . . ?
C11 C9 N15 126.2(6) . . ?
C11 C9 N21 125.8(6) . . ?
C9 N21 N17 108.0 . . ?
N21 N17 H17 126.0 . . ?
N21 N17 C8 108.0 . . ?
C8 N17 H17 126.0 . . ?
N15 C8 N17 108.0 . . ?
N13 C8 N15 123.4(6) . . ?
N13 C8 N17 128.5(7) . . ?
H12A N12 H12B 120.0 . . ?
C7 N12 H12A 120.0 . . ?
C7 N12 H12B 120.0 . . ?
N10 N11 H11A 110.5 . . ?
N10 N11 H11B 109.0 . . ?
H11A N11 H11B 108.8 . . ?
N2 C2 C3 123.5(4) . . ?
N5 C2 N2 111.0(5) . . ?
N5 C2 C3 125.5(5) . . ?
N2 C1 N4 105.4(4) . . ?
N3 C1 N2 125.5(5) . . ?
N3 C1 N4 129.1(5) . . ?
N10 C6 C5 124.1(5) . . ?
N8 C6 N10 111.5(5) . . ?
N8 C6 C5 124.3(5) . . ?
N9 C7 N10 105.6(5) . . ?
N12 C7 N10 125.5(5) . . ?
N12 C7 N9 128.8(5) . . ?
N7 C5 C6 115.1(5) . . ?
N7 C5 C4 112.6(5) . . ?
C4 C5 C6 132.3(5) . . ?
N6 C3 C2 122.2(5) . . ?
N6 C3 C4 107.4(5) . . ?
C4 C3 C2 130.5(5) . . ?
C5 C4 H4A 128.2 . . ?
C3 C4 C5 103.5(5) . . ?
C3 C4 H4A 128.2 . . ?
C8 N13 H13A 113.0 . . ?
C8 N13 H13B 111.9 . . ?
H13A N13 H13B 108.6 . . ?
N15 N14 H14A 106.4 . . ?
N15 N14 H14B 98.8 . . ?
H14A N14 H14B 109.3 . . ?
N18 N20 C10 105.0(9) . . ?
N20 N18 H18 123.0 . . ?
N20 N18 C11 114.1(9) . . ?
C11 N18 H18 123.0 . . ?
C9 C11 C12 133.5(9) . . ?
N18 C11 C9 121.2(8) . . ?
N18 C11 C12 105.2(10) . . ?
C11 C12 H12 127.5 . . ?
C10 C12 C11 105.0(8) . . ?
C10 C12 H12 127.5 . . ?
N20 C10 C12 110.7(10) . . ?
N20 C10 C13 116.8(9) . . ?
C13 C10 C12 132.4(9) . . ?
C10 C13 N19 124.4(6) . . ?
C10 C13 N16 127.6(6) . . ?
N19 C13 N16 108.0 . . ?
C13 N19 N1B 108.0 . . ?
N19 N1B H1BA 126.0 . . ?
C14 N1B N19 108.0 . . ?
C14 N1B H1BA 126.0 . . ?
N1B C14 N16 108.0 . . ?
N1C C14 N1B 125.1(6) . . ?
N1C C14 N16 126.8(6) . . ?
C13 N16 C14 108.0 . . ?
N1A N16 C13 126.4(6) . . ?
N1A N16 C14 125.5(6) . . ?
N16 N1A H1AA 109.7 . . ?
N16 N1A H1AB 109.8 . . ?
H1AA N1A H1AB 108.7 . . ?
C14 N1C H1CA 120.0 . . ?
C14 N1C H1CB 120.0 . . ?
H1CA N1C H1CB 120.0 . . ?

loop_
_geom_bond_atom_site_label_1
_geom_bond_atom_site_label_2
_geom_bond_distance
_geom_bond_site_symmetry_2
_geom_bond_publ_flag
Cl00 O9 1.448(5) . ?
Cl00 O10 1.440(4) . ?
Cl00 O12 1.434(4) . ?
Cl00 O11 1.435(4) . ?
Cl02 O5 1.446(5) . ?
Cl02 O6 1.428(4) . ?
Cl02 O8 1.414(6) . ?
Cl02 O7 1.412(6) . ?
Cl03 O3 1.428(5) . ?
Cl03 O1 1.417(5) . ?
Cl03 O4 1.438(6) . ?
Cl03 O2 1.397(7) . ?
O14 H14C 0.8493 . ?
O14 H14D 0.8497 . ?
N2 N1 1.396(6) . ?
N2 C2 1.379(6) . ?
N2 C1 1.356(7) . ?
O13 H13C 0.8697 . ?
O13 H13D 0.8687 . ?
N4 H4 0.8800 . ?
N4 N5 1.386(6) . ?
N4 C1 1.358(7) . ?
N10 N11 1.406(6) . ?
N10 C6 1.391(6) . ?
N10 C7 1.374(7) . ?
N5 C2 1.314(7) . ?
N1 H1A 0.8999 . ?
N1 H1B 0.8998 . ?
N3 H3A 0.8800 . ?
N3 H3B 0.8800 . ?
N3 C1 1.318(7) . ?
N6 H6 0.8800 . ?
N6 N7 1.351(6) . ?
N6 C3 1.357(7) . ?
N8 N9 1.388(7) . ?
N8 C6 1.301(7) . ?
N7 C5 1.364(6) . ?
N9 H9 0.8800 . ?
N9 C7 1.339(7) . ?
O15 H15A 0.8496 . ?
O15 H15B 0.8488 . ?
N15 C9 1.4200 . ?
N15 C8 1.4200 . ?
N15 N14 1.367(12) . ?
C9 N21 1.4200 . ?
C9 C11 1.374(13) . ?
N21 N17 1.4200 . ?
N17 H17 0.8800 . ?
N17 C8 1.4200 . ?
C8 N13 1.280(14) . ?
N12 H12A 0.8800 . ?
N12 H12B 0.8800 . ?
N12 C7 1.322(7) . ?
N11 H11A 0.8850 . ?
N11 H11B 0.8846 . ?
C2 C3 1.458(7) . ?
C6 C5 1.465(8) . ?
C5 C4 1.405(7) . ?
C3 C4 1.400(8) . ?
C4 H4A 0.9500 . ?
N13 H13A 0.8846 . ?
N13 H13B 0.8849 . ?
N14 H14A 0.8763 . ?
N14 H14B 0.8789 . ?
N20 N18 1.313(13) . ?
N20 C10 1.375(13) . ?
N18 H18 0.8800 . ?
N18 C11 1.356(13) . ?
C11 C12 1.416(15) . ?
C12 H12 0.9500 . ?
C12 C10 1.385(16) . ?
C10 C13 1.380(13) . ?
C13 N19 1.4200 . ?
C13 N16 1.4200 . ?
N19 N1B 1.4200 . ?
N1B H1BA 0.8800 . ?
N1B C14 1.4200 . ?
C14 N16 1.4200 . ?
C14 N1C 1.338(15) . ?
N16 N1A 1.358(12) . ?
N1A H1AA 0.8916 . ?
N1A H1AB 0.8916 . ?
N1C H1CA 0.8800 . ?
N1C H1CB 0.8800 . ?

loop_
_geom_hbond_atom_site_label_D
_geom_hbond_atom_site_label_H
_geom_hbond_atom_site_label_A
_geom_hbond_distance_DH
_geom_hbond_distance_HA
_geom_hbond_distance_DA
_geom_hbond_angle_DHA
_geom_hbond_site_symmetry_A
_geom_hbond_publ_flag
O14 H14C O12 0.85 2.12 2.947(6) 163.2 . yes
O14 H14D N5 0.85 2.18 2.991(6) 158.7 . yes
O13 H13C N7 0.87 2.19 2.910(6) 140.5 . yes
O13 H13D N8 0.87 2.20 2.962(6) 146.5 . yes
N4 H4 O13 0.88 1.85 2.656(6) 152.0 1_655 yes
N1 H1B O1 0.90 2.20 3.075(7) 165.2 2_774 yes
N3 H3B O5 0.88 2.02 2.858(7) 158.3 2_775 yes
N6 H6 N1 0.88 2.15 2.775(6) 127.6 . yes
N6 H6 O6 0.88 2.16 2.768(6) 125.6 2_675 yes
N9 H9 O9 0.88 2.13 2.865(6) 140.9 1_455 yes
O15 H15B O3 0.85 2.23 2.946(8) 141.6 . yes
N18 H18 N14 0.88 2.16 2.791(15) 128.6 . yes
N1B H1BA O15 0.88 2.05 2.680(8) 128.1 . yes

loop_
_geom_torsion_atom_site_label_1
_geom_torsion_atom_site_label_2
_geom_torsion_atom_site_label_3
_geom_torsion_atom_site_label_4
_geom_torsion
_geom_torsion_site_symmetry_1
_geom_torsion_site_symmetry_2
_geom_torsion_site_symmetry_3
_geom_torsion_site_symmetry_4
_geom_torsion_publ_flag
N2 C2 C3 N6 6.0(8) . . . . ?
N2 C2 C3 C4 -174.1(6) . . . . ?
N4 N5 C2 N2 0.7(6) . . . . ?
N4 N5 C2 C3 -178.4(5) . . . . ?
N10 C6 C5 N7 178.7(5) . . . . ?
N10 C6 C5 C4 0.2(10) . . . . ?
N5 N4 C1 N2 1.0(6) . . . . ?
N5 N4 C1 N3 -178.8(6) . . . . ?
N5 C2 C3 N6 -175.0(5) . . . . ?
N5 C2 C3 C4 4.9(10) . . . . ?
N1 N2 C2 N5 175.5(5) . . . . ?
N1 N2 C2 C3 -5.4(8) . . . . ?
N1 N2 C1 N4 -176.1(5) . . . . ?
N1 N2 C1 N3 3.7(9) . . . . ?
N6 N7 C5 C6 -179.3(5) . . . . ?
N6 N7 C5 C4 -0.5(7) . . . . ?
N6 C3 C4 C5 -0.9(6) . . . . ?
N8 N9 C7 N10 0.1(6) . . . . ?
N8 N9 C7 N12 176.0(6) . . . . ?
N8 C6 C5 N7 -3.5(9) . . . . ?
N8 C6 C5 C4 178.0(6) . . . . ?
N7 N6 C3 C2 -179.3(5) . . . . ?
N7 N6 C3 C4 0.7(7) . . . . ?
N7 C5 C4 C3 0.9(7) . . . . ?
N9 N8 C6 N10 -0.7(6) . . . . ?
N9 N8 C6 C5 -178.7(5) . . . . ?
N15 C9 N21 N17 0.0 . . . . ?
N15 C9 C11 N18 1.3(16) . . . . ?
N15 C9 C11 C12 -176.3(11) . . . . ?
C9 N15 C8 N17 0.0 . . . . ?
C9 N15 C8 N13 -176.0(17) . . . . ?
C9 N21 N17 C8 0.0 . . . . ?
C9 C11 C12 C10 178.3(12) . . . . ?
N21 C9 C11 N18 -177.9(9) . . . . ?
N21 C9 C11 C12 4.5(19) . . . . ?
N21 N17 C8 N15 0.0 . . . . ?
N21 N17 C8 N13 175.8(18) . . . . ?
C8 N15 C9 N21 0.0 . . . . ?
C8 N15 C9 C11 -179.4(13) . . . . ?
N11 N10 C6 N8 -177.3(5) . . . . ?
N11 N10 C6 C5 0.7(9) . . . . ?
N11 N10 C7 N9 177.5(5) . . . . ?
N11 N10 C7 N12 1.5(9) . . . . ?
C2 N2 C1 N4 -0.5(6) . . . . ?
C2 N2 C1 N3 179.3(5) . . . . ?
C2 C3 C4 C5 179.1(6) . . . . ?
C1 N2 C2 N5 -0.1(6) . . . . ?
C1 N2 C2 C3 179.0(5) . . . . ?
C1 N4 N5 C2 -1.0(6) . . . . ?
C6 N10 C7 N9 -0.5(6) . . . . ?
C6 N10 C7 N12 -176.6(6) . . . . ?
C6 N8 N9 C7 0.3(7) . . . . ?
C6 C5 C4 C3 179.5(6) . . . . ?
C7 N10 C6 N8 0.8(6) . . . . ?
C7 N10 C6 C5 178.8(5) . . . . ?
C3 N6 N7 C5 -0.2(7) . . . . ?
N14 N15 C9 N21 -177.4(13) . . . . ?
N14 N15 C9 C11 3.2(16) . . . . ?
N14 N15 C8 N17 177.4(14) . . . . ?
N14 N15 C8 N13 1.3(18) . . . . ?
N20 N18 C11 C9 -178.7(11) . . . . ?
N20 N18 C11 C12 -0.6(13) . . . . ?
N20 C10 C13 N19 -2.6(16) . . . . ?
N20 C10 C13 N16 174.9(9) . . . . ?
N18 N20 C10 C12 -0.1(13) . . . . ?
N18 N20 C10 C13 178.7(10) . . . . ?
N18 C11 C12 C10 0.4(12) . . . . ?
C11 C9 N21 N17 179.4(13) . . . . ?
C11 C12 C10 N20 -0.2(13) . . . . ?
C11 C12 C10 C13 -178.7(13) . . . . ?
C12 C10 C13 N19 175.8(11) . . . . ?
C12 C10 C13 N16 -7(2) . . . . ?
C10 N20 N18 C11 0.4(12) . . . . ?
C10 C13 N19 N1B 177.9(13) . . . . ?
C10 C13 N16 C14 -177.8(14) . . . . ?
C10 C13 N16 N1A 5.3(18) . . . . ?
C13 N19 N1B C14 0.0 . . . . ?
N19 C13 N16 C14 0.0 . . . . ?
N19 C13 N16 N1A -176.9(14) . . . . ?
N19 N1B C14 N16 0.0 . . . . ?
N19 N1B C14 N1C -178.5(17) . . . . ?
N1B C14 N16 C13 0.0 . . . . ?
N1B C14 N16 N1A 176.9(14) . . . . ?
N16 C13 N19 N1B 0.0 . . . . ?
N1C C14 N16 C13 178.4(17) . . . . ?
N1C C14 N16 N1A -4.6(18) . . . . ?
